data_4302868
loop_
_publ_author_name
'Mohammad Reza Halvagar'
'Zohreh Hassanzadeh Fard'
'Lin Xiong'
'Stefanie Dehnen'

_publ_contact_author
;
Dehnen, Stefanie

Fachbereich Chemie der Philipps-Universitaet
Hans-Meerwein-Str.
D-35043 Marburg, Germany
;
_publ_contact_author_email dehnen@chemie.uni-marburg.de
_publ_contact_author_fax +6421-2825653
_publ_contact_author_phone +6421-2825751
_publ_section_title
;
Facile Access to the Hydrazone Functionalized PdGeS Cluster
[{RNGe(\m-S)3}4Pd6] from the Thiogermanate Anion [{RNGe}2(\m-S)2S2]2-
;
_journal_name_full 'Inorganic Chemistry'
_journal_page_first 7373
_journal_page_last 7377
_journal_paper_doi 10.1021/ic900853e
_journal_volume 48
_journal_year 2009
_chemical_formula_moiety '(C12 H26 Ge2 N4 S4), 2(N2H5)'
_chemical_formula_sum 'C12 H36 Ge2 N8 S4'
_chemical_formula_weight 565.91
_chemical_melting_point 171
_chemical_name_systematic
; 
 ? 
;
_space_group_IT_number 15
_symmetry_cell_setting monoclinic
_symmetry_space_group_name_Hall '-C 2yc'
_symmetry_space_group_name_H-M 'C 1 2/c 1'
_atom_sites_solution_hydrogens geom
_atom_sites_solution_primary direct
_atom_sites_solution_secondary difmap
_audit_creation_method SHELXL-97
_cell_angle_alpha 90.00
_cell_angle_beta 110.89(3)
_cell_angle_gamma 90.00
_cell_formula_units_Z 8
_cell_length_a 20.411(5)
_cell_length_b 8.445(3)
_cell_length_c 29.410(5)
_cell_measurement_temperature 100(2)
_cell_measurement_theta_max 27.15
_cell_measurement_theta_min 4.62
_cell_volume 4736(2)
_computing_cell_refinement 'Stoe X-Area'
_computing_data_collection 'Stoe X-Area'
_computing_data_reduction 'Stoe X-Area'
_computing_structure_refinement 'SHELXL-97 (Sheldrick, 1997)'
_computing_structure_solution 'SHELXS-97 (Sheldrick, 1990)'
_diffrn_ambient_temperature 100(2)
_diffrn_measured_fraction_theta_full 0.987
_diffrn_measured_fraction_theta_max 0.962
_diffrn_measurement_device_type IPDS2T
_diffrn_measurement_method /w
_diffrn_radiation_monochromator graphite
_diffrn_radiation_source 'fine-focus sealed tube'
_diffrn_radiation_type MoK\a
_diffrn_radiation_wavelength 0.71073
_diffrn_reflns_av_R_equivalents 0.1269
_diffrn_reflns_av_sigmaI/netI 0.0836
_diffrn_reflns_limit_h_max 25
_diffrn_reflns_limit_h_min -25
_diffrn_reflns_limit_k_max 10
_diffrn_reflns_limit_k_min -10
_diffrn_reflns_limit_l_max 36
_diffrn_reflns_limit_l_min -36
_diffrn_reflns_number 14876
_diffrn_reflns_theta_full 26.50
_diffrn_reflns_theta_max 26.97
_diffrn_reflns_theta_min 4.62
_exptl_absorpt_coefficient_mu 2.906
_exptl_absorpt_correction_T_max 0.945
_exptl_absorpt_correction_T_min 0.740
_exptl_absorpt_correction_type analytical
_exptl_absorpt_process_details 'XPREP in SHELXTL (Bruker, 1997)'
_exptl_crystal_colour colorless
_exptl_crystal_density_diffrn 1.587
_exptl_crystal_density_meas ?
_exptl_crystal_density_method .
_exptl_crystal_description needle
_exptl_crystal_F_000 2336
_exptl_crystal_size_max 0.45
_exptl_crystal_size_mid 0.09
_exptl_crystal_size_min 0.06
_refine_diff_density_max 0.815
_refine_diff_density_min -1.577
_refine_diff_density_rms 0.158
_refine_ls_extinction_coef 0.0017(3)
_refine_ls_extinction_expression Fc^*^=kFc[1+0.001xFc^2^\l^3^/sin(2\q)]^-1/4^
_refine_ls_extinction_method SHELXL
_refine_ls_goodness_of_fit_ref 1.077
_refine_ls_hydrogen_treatment mixed
_refine_ls_matrix_type full
_refine_ls_number_parameters 289
_refine_ls_number_reflns 4953
_refine_ls_number_restraints 0
_refine_ls_restrained_S_all 1.077
_refine_ls_R_factor_all 0.0728
_refine_ls_R_factor_gt 0.0609
_refine_ls_shift/su_max 0.000
_refine_ls_shift/su_mean 0.000
_refine_ls_structure_factor_coef Fsqd
_refine_ls_weighting_details 'calc w=1/[\s^2^(Fo^2^)+(0.0960P)^2^+3.7458P] where P=(Fo^2^+2Fc^2^)/3'
_refine_ls_weighting_scheme calc
_refine_ls_wR_factor_gt 0.1614
_refine_ls_wR_factor_ref 0.1694
_reflns_number_gt 3981
_reflns_number_total 4953
_reflns_threshold_expression >2sigma(I)
_cod_data_source_file ic900853e_si_001.cif
_cod_data_source_block compound1
_cod_original_sg_symbol_Hall ' -C 2yc'
_cod_database_code 4302868

loop_
_symmetry_equiv_pos_as_xyz
'x, y, z'
'-x, y, -z+1/2'
'x+1/2, y+1/2, z'
'-x+1/2, y+1/2, -z+1/2'
'-x, -y, -z'
'x, -y, z-1/2'
'-x+1/2, -y+1/2, -z'
'x+1/2, -y+1/2, z-1/2'

loop_
_atom_site_label
_atom_site_type_symbol
_atom_site_fract_x
_atom_site_fract_y
_atom_site_fract_z
_atom_site_U_iso_or_equiv
_atom_site_adp_type
_atom_site_occupancy
_atom_site_symmetry_multiplicity
_atom_site_calc_flag
_atom_site_refinement_flags
_atom_site_disorder_assembly
_atom_site_disorder_group
Ge1 Ge 0.67774(3) 0.84374(5) 0.640111(19) 0.02379(19) Uani 1 1 d . . .
Ge2 Ge 0.52337(3) 0.82918(5) 0.624367(19) 0.02440(19) Uani 1 1 d . . .
S1 S 0.58907(6) 1.01382(13) 0.60409(5) 0.0287(3) Uani 1 1 d . . .
S2 S 0.60829(6) 0.64297(13) 0.64690(5) 0.0255(3) Uani 1 1 d . . .
S3 S 0.48612(7) 0.91385(15) 0.68039(5) 0.0346(3) Uani 1 1 d . . .
S4 S 0.74584(7) 0.94470(15) 0.70680(5) 0.0312(3) Uani 1 1 d . . .
N1 N 0.7768(2) 0.4858(5) 0.66915(17) 0.0318(10) Uani 1 1 d . . .
N2 N 0.7625(3) 0.3340(5) 0.6826(2) 0.0361(11) Uani 1 1 d . . .
N3 N 0.4400(2) 0.4510(5) 0.64440(17) 0.0303(9) Uani 1 1 d . . .
N4 N 0.4724(3) 0.3119(5) 0.66735(18) 0.0332(10) Uani 1 1 d . . .
N12A N 0.4024(5) 0.1394(9) 0.7374(3) 0.0268(17) Uani 0.50 1 d P A -1
H12D H 0.3711 0.0669 0.7201 0.032 Uiso 0.50 1 d PR A -1
H12E H 0.4424 0.0882 0.7541 0.032 Uiso 0.50 1 d PR A -1
N11A N 0.3749(5) 0.2167(11) 0.7727(3) 0.0309(19) Uani 0.50 1 d P A -1
H11D H 0.3674 0.1432 0.7925 0.046 Uiso 0.50 1 d PR A -1
H11E H 0.4064 0.2878 0.7905 0.046 Uiso 0.50 1 d PR A -1
H11F H 0.3343 0.2663 0.7562 0.046 Uiso 0.50 1 d PR A -1
N11B N 0.3723(5) 0.1153(15) 0.7576(4) 0.042(2) Uani 0.50 1 d P B -2
N12B N 0.3996(4) 0.2606(11) 0.7477(3) 0.038(2) Uani 0.50 1 d P B -2
H11G H 0.3904 0.0920 0.7897 0.058 Uiso 0.50 1 d PR B -2
H11H H 0.3249 0.1204 0.7484 0.058 Uiso 0.50 1 d PR B -2
H11I H 0.3829 0.0346 0.7409 0.058 Uiso 0.50 1 d PR B -2
H12F H 0.4437 0.2626 0.7477 0.046 Uiso 0.50 1 d PR B -2
H12G H 0.3834 0.3518 0.7555 0.046 Uiso 0.50 1 d PR B -2
N21B N 0.4009(4) 0.6364(11) 0.7120(3) 0.046(6) Uani 0.50 1 d PR B 1
H21C H 0.4209 0.7329 0.7170 0.055 Uiso 0.50 1 d PR B 1
H21D H 0.3541 0.6451 0.7038 0.055 Uiso 0.50 1 d PR B 1
N22B N 0.4317(5) 0.5334(14) 0.7513(4) 0.037(2) Uani 0.50 1 d P B 1
H22C H 0.4252 0.5714 0.7780 0.055 Uiso 0.50 1 d PR B 1
H22D H 0.4115 0.4375 0.7439 0.055 Uiso 0.50 1 d PR B 1
H22E H 0.4779 0.5248 0.7571 0.055 Uiso 0.50 1 d PR B 1
N22A N 0.4159(5) 0.6293(14) 0.7477(4) 0.035(2) Uani 0.50 1 d P C 2
H22F H 0.3972 0.6953 0.7638 0.052 Uiso 0.50 1 d PR C 2
H22G H 0.4086 0.5284 0.7545 0.052 Uiso 0.50 1 d PR C 2
H22H H 0.4623 0.6474 0.7569 0.052 Uiso 0.50 1 d PR C 2
N21A N 0.3856(7) 0.6575(17) 0.6972(6) 0.031(3) Uani 0.50 1 d P C 2
H21E H 0.3923 0.7588 0.6904 0.037 Uiso 0.50 1 d PR C 2
H21F H 0.3391 0.6410 0.6881 0.037 Uiso 0.50 1 d PR C 2
C11 C 0.7317(3) 0.3905(6) 0.5848(2) 0.0391(13) Uani 1 1 d . . .
H11A H 0.7602 0.2939 0.5926 0.059 Uiso 1 1 calc R . .
H11B H 0.7304 0.4319 0.5534 0.059 Uiso 1 1 calc R . .
H11C H 0.6839 0.3661 0.5831 0.059 Uiso 1 1 calc R . .
C21 C 0.7634(3) 0.5124(6) 0.6237(2) 0.0319(11) Uani 1 1 d . . .
C31 C 0.7816(3) 0.6744(5) 0.6101(2) 0.0295(11) Uani 1 1 d . . .
H31A H 0.8039 0.6609 0.5855 0.035 Uiso 1 1 calc R . .
H31B H 0.8169 0.7220 0.6394 0.035 Uiso 1 1 calc R . .
C41 C 0.7211(3) 0.7916(6) 0.5900(2) 0.0278(10) Uani 1 1 d . . .
C51 C 0.7497(3) 0.9473(6) 0.5781(2) 0.0324(11) Uani 1 1 d . . .
H51A H 0.7719 0.9278 0.5541 0.049 Uiso 1 1 calc R . .
H51B H 0.7843 0.9911 0.6078 0.049 Uiso 1 1 calc R . .
H51C H 0.7111 1.0228 0.5648 0.049 Uiso 1 1 calc R . .
C61 C 0.6654(3) 0.7306(6) 0.54398(19) 0.0295(10) Uani 1 1 d . . .
H61A H 0.6874 0.7001 0.5206 0.044 Uiso 1 1 calc R . .
H61B H 0.6307 0.8139 0.5299 0.044 Uiso 1 1 calc R . .
H61C H 0.6423 0.6383 0.5517 0.044 Uiso 1 1 calc R . .
C12 C 0.4637(3) 0.3615(6) 0.5723(2) 0.0316(11) Uani 1 1 d . . .
H12A H 0.4424 0.2576 0.5726 0.047 Uiso 1 1 calc R . .
H12B H 0.5148 0.3528 0.5871 0.047 Uiso 1 1 calc R . .
H12C H 0.4507 0.3982 0.5386 0.047 Uiso 1 1 calc R . .
C22 C 0.4376(3) 0.4775(6) 0.60061(18) 0.0264(10) Uani 1 1 d . . .
C32 C 0.4027(3) 0.6286(6) 0.5774(2) 0.0296(11) Uani 1 1 d . . .
H32A H 0.3810 0.6763 0.5994 0.035 Uiso 1 1 calc R . .
H32B H 0.3641 0.5999 0.5469 0.035 Uiso 1 1 calc R . .
C42 C 0.4470(2) 0.7604(5) 0.56461(18) 0.0257(10) Uani 1 1 d . . .
C52 C 0.4769(3) 0.7075(6) 0.52559(19) 0.0298(10) Uani 1 1 d . . .
H52A H 0.4386 0.6699 0.4967 0.045 Uiso 1 1 calc R . .
H52B H 0.5108 0.6218 0.5386 0.045 Uiso 1 1 calc R . .
H52C H 0.5002 0.7974 0.5167 0.045 Uiso 1 1 calc R . .
C62 C 0.4002(3) 0.9032(6) 0.5462(2) 0.0348(11) Uani 1 1 d . . .
H62A H 0.3589 0.8725 0.5182 0.052 Uiso 1 1 calc R . .
H62B H 0.4262 0.9858 0.5364 0.052 Uiso 1 1 calc R . .
H62C H 0.3851 0.9436 0.5722 0.052 Uiso 1 1 calc R . .
H2A H 0.724(4) 0.280(8) 0.658(2) 0.042 Uiso 1 1 d . . .
H2B H 0.765(4) 0.340(8) 0.711(3) 0.042 Uiso 1 1 d . . .
H4A H 0.476(3) 0.225(8) 0.649(2) 0.042 Uiso 1 1 d . . .
H4B H 0.454(3) 0.285(8) 0.691(2) 0.042 Uiso 1 1 d . . .

loop_
_atom_site_aniso_label
_atom_site_aniso_U_11
_atom_site_aniso_U_22
_atom_site_aniso_U_33
_atom_site_aniso_U_23
_atom_site_aniso_U_13
_atom_site_aniso_U_12
Ge1 0.0251(3) 0.0181(3) 0.0329(3) -0.00020(19) 0.0162(2) -0.00113(18)
Ge2 0.0260(3) 0.0193(3) 0.0339(3) -0.00108(19) 0.0181(2) -0.00114(18)
S1 0.0281(6) 0.0186(5) 0.0450(7) 0.0048(5) 0.0200(5) 0.0013(4)
S2 0.0267(6) 0.0184(5) 0.0369(7) 0.0027(5) 0.0182(5) -0.0007(4)
S3 0.0439(8) 0.0256(6) 0.0470(8) -0.0080(6) 0.0317(7) -0.0044(5)
S4 0.0348(7) 0.0258(6) 0.0355(7) -0.0027(5) 0.0154(5) -0.0049(5)
N1 0.036(2) 0.0209(19) 0.045(3) -0.0020(19) 0.023(2) -0.0009(17)
N2 0.045(3) 0.026(2) 0.045(3) -0.005(2) 0.026(2) -0.0063(19)
N3 0.033(2) 0.0236(19) 0.042(2) 0.0072(18) 0.022(2) 0.0048(17)
N4 0.043(3) 0.022(2) 0.040(3) 0.0011(19) 0.020(2) -0.0008(18)
N12A 0.032(4) 0.013(4) 0.041(5) -0.005(3) 0.019(4) 0.002(3)
N11A 0.039(5) 0.017(4) 0.039(5) -0.008(4) 0.017(4) 0.003(4)
N11B 0.030(5) 0.056(7) 0.045(6) 0.010(6) 0.019(5) 0.001(5)
N12B 0.034(5) 0.043(6) 0.045(5) 0.003(5) 0.021(4) -0.002(4)
N21B 0.035(8) 0.073(11) 0.031(12) -0.026(8) 0.013(8) -0.002(6)
N22B 0.034(5) 0.031(5) 0.046(6) 0.010(5) 0.016(4) 0.008(4)
N22A 0.029(5) 0.044(6) 0.030(6) -0.003(5) 0.011(4) -0.004(5)
N21A 0.024(5) 0.045(6) 0.023(7) -0.007(5) 0.007(6) -0.020(5)
C11 0.045(3) 0.024(2) 0.053(3) -0.004(2) 0.024(3) -0.001(2)
C21 0.028(3) 0.024(2) 0.052(3) 0.001(2) 0.024(2) 0.0043(19)
C31 0.027(3) 0.025(2) 0.042(3) -0.001(2) 0.019(2) 0.0005(19)
C41 0.028(2) 0.021(2) 0.041(3) -0.003(2) 0.021(2) -0.0018(19)
C51 0.033(3) 0.027(2) 0.043(3) 0.002(2) 0.021(2) -0.005(2)
C61 0.030(3) 0.028(2) 0.034(3) -0.002(2) 0.016(2) -0.005(2)
C12 0.038(3) 0.024(2) 0.036(3) -0.006(2) 0.017(2) 0.002(2)
C22 0.027(2) 0.025(2) 0.034(3) -0.002(2) 0.018(2) -0.0023(19)
C32 0.025(2) 0.024(2) 0.046(3) 0.003(2) 0.020(2) 0.0004(19)
C42 0.026(2) 0.020(2) 0.037(3) 0.004(2) 0.018(2) 0.0037(18)
C52 0.032(3) 0.032(2) 0.029(2) -0.002(2) 0.016(2) -0.005(2)
C62 0.032(3) 0.026(2) 0.049(3) 0.005(2) 0.016(2) 0.002(2)

loop_
_atom_type_symbol
_atom_type_description
_atom_type_scat_dispersion_real
_atom_type_scat_dispersion_imag
_atom_type_scat_source
C C 0.0033 0.0016 'International Tables Vol C Tables 4.2.6.8 and 6.1.1.4'
H H 0.0000 0.0000 'International Tables Vol C Tables 4.2.6.8 and 6.1.1.4'
N N 0.0061 0.0033 'International Tables Vol C Tables 4.2.6.8 and 6.1.1.4'
S S 0.1246 0.1234 'International Tables Vol C Tables 4.2.6.8 and 6.1.1.4'
Ge Ge 0.1547 1.8001 'International Tables Vol C Tables 4.2.6.8 and 6.1.1.4'

loop_
_geom_angle_atom_site_label_1
_geom_angle_atom_site_label_2
_geom_angle_atom_site_label_3
_geom_angle
_geom_angle_site_symmetry_1
_geom_angle_site_symmetry_3
_geom_angle_publ_flag
C41 Ge1 S4 116.47(16) . . ?
C41 Ge1 S1 106.45(16) . . ?
S4 Ge1 S1 109.11(6) . . ?
C41 Ge1 S2 110.63(14) . . ?
S4 Ge1 S2 116.16(5) . . ?
S1 Ge1 S2 95.48(5) . . ?
C42 Ge2 S3 113.22(13) . . ?
C42 Ge2 S2 109.62(14) . . ?
S3 Ge2 S2 116.57(6) . . ?
C42 Ge2 S1 108.71(13) . . ?
S3 Ge2 S1 111.91(5) . . ?
S2 Ge2 S1 95.28(5) . . ?
Ge1 S1 Ge2 83.66(5) . . ?
Ge2 S2 Ge1 83.79(5) . . ?
C21 N1 N2 117.7(5) . . ?
N1 N2 H2A 114(4) . . ?
N1 N2 H2B 107(5) . . ?
H2A N2 H2B 122(6) . . ?
C22 N3 N4 118.0(4) . . ?
N3 N4 H4A 120(4) . . ?
N3 N4 H4B 108(4) . . ?
H4A N4 H4B 112(6) . . ?
N11A N12A H12D 108.8 . . ?
N11A N12A H12E 109.0 . . ?
H12D N12A H12E 107.8 . . ?
N11A N12A H11I 93.1 . . ?
H12D N12A H11I 38.7 . . ?
H12E N12A H11I 80.6 . . ?
N11A N12A H12F 82.1 . . ?
H12D N12A H12F 160.5 . . ?
H12E N12A H12F 82.6 . . ?
H11I N12A H12F 159.9 . . ?
N12A N11A H11D 109.8 . . ?
N12A N11A H11E 109.2 . . ?
H11D N11A H11E 109.5 . . ?
N12A N11A H11F 109.4 . . ?
H11D N11A H11F 109.5 . . ?
H11E N11A H11F 109.5 . . ?
N12A N11A H11G 77.8 . . ?
H11D N11A H11G 34.8 . . ?
H11E N11A H11G 109.0 . . ?
H11F N11A H11G 135.4 . . ?
N12A N11A H11H 76.2 . . ?
H11D N11A H11H 69.1 . . ?
H11E N11A H11H 174.4 . . ?
H11F N11A H11H 66.7 . . ?
H11G N11A H11H 73.1 . . ?
N12A N11A H12G 88.7 . . ?
H11D N11A H12G 160.9 . . ?
H11E N11A H12G 57.9 . . ?
H11F N11A H12G 66.6 . . ?
H11G N11A H12G 157.0 . . ?
H11H N11A H12G 122.0 . . ?
N12B N11B H12D 89.3 . . ?
N12B N11B H12E 70.2 . . ?
H12D N11B H12E 65.1 . . ?
N12B N11B H11D 100.4 . . ?
H12D N11B H11D 169.9 . . ?
H12E N11B H11D 120.7 . . ?
N12B N11B H11F 59.5 . . ?
H12D N11B H11F 116.1 . . ?
H12E N11B H11F 129.5 . . ?
H11D N11B H11F 67.5 . . ?
N12B N11B H11G 111.0 . . ?
H12D N11B H11G 140.6 . . ?
H12E N11B H11G 89.6 . . ?
H11D N11B H11G 37.4 . . ?
H11F N11B H11G 103.3 . . ?
N12B N11B H11H 110.7 . . ?
H12D N11B H11H 94.2 . . ?
H12E N11B H11H 159.4 . . ?
H11D N11B H11H 79.8 . . ?
H11F N11B H11H 57.3 . . ?
H11G N11B H11H 108.3 . . ?
N12B N11B H11I 110.6 . . ?
H12D N11B H11I 32.6 . . ?
H12E N11B H11I 55.2 . . ?
H11D N11B H11I 142.0 . . ?
H11F N11B H11I 148.3 . . ?
H11G N11B H11I 108.3 . . ?
H11H N11B H11I 107.9 . . ?
N11B N12B H11E 82.1 . . ?
N11B N12B H11F 62.5 . . ?
H11E N12B H11F 65.9 . . ?
N11B N12B H12F 118.8 . . ?
H11E N12B H12F 104.4 . . ?
H11F N12B H12F 170.2 . . ?
N11B N12B H12G 118.8 . . ?
H11E N12B H12G 60.0 . . ?
H11F N12B H12G 58.7 . . ?
H12F N12B H12G 116.2 . . ?
N22B N21B H21C 112.6 . . ?
N22B N21B H21D 113.2 . . ?
H21C N21B H21D 110.3 . . ?
N22B N21B H22G 19.9 . . ?
H21C N21B H22G 120.3 . . ?
H21D N21B H22G 93.4 . . ?
N22B N21B H22H 46.2 . . ?
H21C N21B H22H 66.6 . . ?
H21D N21B H22H 136.3 . . ?
H22G N21B H22H 59.2 . . ?
N22B N21B H21E 155.9 . . ?
H21C N21B H21E 43.4 . . ?
H21D N21B H21E 81.1 . . ?
H22G N21B H21E 156.3 . . ?
H22H N21B H21E 109.9 . . ?
N22B N21B H21F 124.6 . . ?
H21C N21B H21F 112.7 . . ?
H21D N21B H21F 18.6 . . ?
H22G N21B H21F 106.3 . . ?
H22H N21B H21F 154.8 . . ?
H21E N21B H21F 74.8 . . ?
N21B N22B H22C 109.6 . . ?
N21B N22B H22D 109.1 . . ?
H22C N22B H22D 109.5 . . ?
N21B N22B H22E 109.7 . . ?
H22C N22B H22E 109.5 . . ?
H22D N22B H22E 109.5 . . ?
N21B N22B H22G 91.9 . . ?
H22C N22B H22G 55.8 . . ?
H22D N22B H22G 66.4 . . ?
H22E N22B H22G 157.7 . . ?
N21B N22B H22H 69.7 . . ?
H22C N22B H22H 79.2 . . ?
H22D N22B H22H 170.7 . . ?
H22E N22B H22H 63.4 . . ?
H22G N22B H22H 122.5 . . ?
N21A N22A H21C 42.4 . . ?
N21A N22A H21D 29.9 . . ?
H21C N22A H21D 64.9 . . ?
N21A N22A H22C 156.5 . . ?
H21C N22A H22C 160.8 . . ?
H21D N22A H22C 133.1 . . ?
N21A N22A H22E 108.7 . . ?
H21C N22A H22E 105.0 . . ?
H21D N22A H22E 129.1 . . ?
H22C N22A H22E 69.9 . . ?
N21A N22A H22F 109.9 . . ?
H21C N22A H22F 95.9 . . ?
H21D N22A H22F 90.9 . . ?
H22C N22A H22F 79.1 . . ?
H22E N22A H22F 139.7 . . ?
N21A N22A H22G 110.5 . . ?
H21C N22A H22G 149.5 . . ?
H21D N22A H22G 97.2 . . ?
H22C N22A H22G 46.6 . . ?
H22E N22A H22G 66.1 . . ?
H22F N22A H22G 109.5 . . ?
N21A N22A H22H 107.9 . . ?
H21C N22A H22H 76.0 . . ?
H21D N22A H22H 137.6 . . ?
H22C N22A H22H 88.1 . . ?
H22E N22A H22H 46.3 . . ?
H22F N22A H22H 109.5 . . ?
H22G N22A H22H 109.5 . . ?
N22A N21A H21C 62.1 . . ?
N22A N21A H21D 78.3 . . ?
H21C N21A H21D 117.3 . . ?
N22A N21A H21E 110.4 . . ?
H21C N21A H21E 51.4 . . ?
H21D N21A H21E 113.9 . . ?
N22A N21A H21F 107.8 . . ?
H21C N21A H21F 138.5 . . ?
H21D N21A H21F 30.2 . . ?
H21E N21A H21F 108.0 . . ?
C21 C11 H11A 109.5 . . ?
C21 C11 H11B 109.5 . . ?
H11A C11 H11B 109.5 . . ?
C21 C11 H11C 109.5 . . ?
H11A C11 H11C 109.5 . . ?
H11B C11 H11C 109.5 . . ?
N1 C21 C11 123.1(5) . . ?
N1 C21 C31 116.9(5) . . ?
C11 C21 C31 120.0(5) . . ?
C21 C31 C41 116.7(4) . . ?
C21 C31 H31A 108.1 . . ?
C41 C31 H31A 108.1 . . ?
C21 C31 H31B 108.1 . . ?
C41 C31 H31B 108.1 . . ?
H31A C31 H31B 107.3 . . ?
C61 C41 C31 111.7(4) . . ?
C61 C41 C51 108.3(4) . . ?
C31 C41 C51 109.0(4) . . ?
C61 C41 Ge1 110.0(3) . . ?
C31 C41 Ge1 111.3(3) . . ?
C51 C41 Ge1 106.4(3) . . ?
C41 C51 H51A 109.5 . . ?
C41 C51 H51B 109.5 . . ?
H51A C51 H51B 109.5 . . ?
C41 C51 H51C 109.5 . . ?
H51A C51 H51C 109.5 . . ?
H51B C51 H51C 109.5 . . ?
C41 C61 H61A 109.5 . . ?
C41 C61 H61B 109.5 . . ?
H61A C61 H61B 109.5 . . ?
C41 C61 H61C 109.5 . . ?
H61A C61 H61C 109.5 . . ?
H61B C61 H61C 109.5 . . ?
C22 C12 H12A 109.5 . . ?
C22 C12 H12B 109.5 . . ?
H12A C12 H12B 109.5 . . ?
C22 C12 H12C 109.5 . . ?
H12A C12 H12C 109.5 . . ?
H12B C12 H12C 109.5 . . ?
N3 C22 C32 116.4(4) . . ?
N3 C22 C12 123.1(5) . . ?
C32 C22 C12 120.4(4) . . ?
C22 C32 C42 119.6(4) . . ?
C22 C32 H32A 107.4 . . ?
C42 C32 H32A 107.4 . . ?
C22 C32 H32B 107.4 . . ?
C42 C32 H32B 107.4 . . ?
H32A C32 H32B 107.0 . . ?
C62 C42 C52 109.3(4) . . ?
C62 C42 C32 107.9(4) . . ?
C52 C42 C32 112.9(4) . . ?
C62 C42 Ge2 106.3(3) . . ?
C52 C42 Ge2 110.5(3) . . ?
C32 C42 Ge2 109.6(3) . . ?
C42 C52 H52A 109.5 . . ?
C42 C52 H52B 109.5 . . ?
H52A C52 H52B 109.5 . . ?
C42 C52 H52C 109.5 . . ?
H52A C52 H52C 109.5 . . ?
H52B C52 H52C 109.5 . . ?
C42 C62 H62A 109.5 . . ?
C42 C62 H62B 109.5 . . ?
H62A C62 H62B 109.5 . . ?
C42 C62 H62C 109.5 . . ?
H62A C62 H62C 109.5 . . ?
H62B C62 H62C 109.5 . . ?

loop_
_geom_bond_atom_site_label_1
_geom_bond_atom_site_label_2
_geom_bond_distance
_geom_bond_site_symmetry_2
_geom_bond_publ_flag
Ge1 C41 2.019(5) . ?
Ge1 S4 2.1357(16) . ?
Ge1 S1 2.2569(14) . ?
Ge1 S2 2.2642(13) . ?
Ge2 C42 1.975(5) . ?
Ge2 S3 2.1674(13) . ?
Ge2 S2 2.2578(14) . ?
Ge2 S1 2.2706(13) . ?
N1 C21 1.285(7) . ?
N1 N2 1.402(6) . ?
N2 H2A 0.98(7) . ?
N2 H2B 0.81(7) . ?
N3 C22 1.291(6) . ?
N3 N4 1.398(6) . ?
N4 H4A 0.92(7) . ?
N4 H4B 0.93(7) . ?
N12A N11A 1.494(11) . ?
N12A H12D 0.9001 . ?
N12A H12E 0.8999 . ?
N12A H11I 0.9907 . ?
N11A H11D 0.9000 . ?
N11A H11E 0.9000 . ?
N11A H11F 0.9000 . ?
N11A H11G 1.1602 . ?
N11A H12G 1.2851 . ?
N11B N12B 1.420(14) . ?
N11B H12D 1.1662 . ?
N11B H11D 1.0915 . ?
N11B H11G 0.9042 . ?
N11B H11H 0.9086 . ?
N11B H11I 0.9095 . ?
N12B H11E 1.2397 . ?
N12B H12F 0.9000 . ?
N12B H12G 0.8999 . ?
N21B N22B 1.403(13) . ?
N21B H21C 0.9000 . ?
N21B H21D 0.9000 . ?
N21B H21E 1.1927 . ?
N21B H21F 1.2052 . ?
N22B H22C 0.9001 . ?
N22B H22D 0.9000 . ?
N22B H22E 0.9000 . ?
N22B H22G 0.5153 . ?
N22B H22H 1.1268 . ?
N22A N21A 1.410(17) . ?
N22A H21C 1.2873 . ?
N22A H22C 0.9736 . ?
N22A H22F 0.9001 . ?
N22A H22G 0.9000 . ?
N22A H22H 0.9000 . ?
N21A H21C 0.9824 . ?
N21A H21D 0.7414 . ?
N21A H21E 0.9000 . ?
N21A H21F 0.8999 . ?
C11 C21 1.503(8) . ?
C11 H11A 0.9800 . ?
C11 H11B 0.9800 . ?
C11 H11C 0.9800 . ?
C21 C31 1.508(7) . ?
C31 C41 1.527(7) . ?
C31 H31A 0.9900 . ?
C31 H31B 0.9900 . ?
C41 C61 1.515(7) . ?
C41 C51 1.529(7) . ?
C51 H51A 0.9800 . ?
C51 H51B 0.9800 . ?
C51 H51C 0.9800 . ?
C61 H61A 0.9800 . ?
C61 H61B 0.9800 . ?
C61 H61C 0.9800 . ?
C12 C22 1.501(6) . ?
C12 H12A 0.9800 . ?
C12 H12B 0.9800 . ?
C12 H12C 0.9800 . ?
C22 C32 1.501(7) . ?
C32 C42 1.562(6) . ?
C32 H32A 0.9900 . ?
C32 H32B 0.9900 . ?
C42 C62 1.514(7) . ?
C42 C52 1.545(6) . ?
C52 H52A 0.9800 . ?
C52 H52B 0.9800 . ?
C52 H52C 0.9800 . ?
C62 H62A 0.9800 . ?
C62 H62B 0.9800 . ?
C62 H62C 0.9800 . ?
